data_1552642
loop_
_publ_author_name
'Yeap, Joanne Soon-Yee'
'Lim, Kuan-Hon'
'Yong, Kien-Thai'
'Lim, Siew-Huah'
'Kam, Toh-Seok'
'Low, Yun-Yee'

_publ_section_title
;
 Lycopodium Alkaloids: Lycoplatyrine A, an Unusual Lycodine-Piperidine
 Adduct from Lycopodium platyrhizoma and the Absolute Configurations of
 Lycoplanine D and Lycogladine H.
;
_journal_issue 2
_journal_name_full 'Journal of natural products'
_journal_page_first 324
_journal_page_last 329
_journal_paper_doi 10.1021/acs.jnatprod.8b00754
_journal_volume 82
_journal_year 2019
_chemical_absolute_configuration ad
_chemical_formula_moiety 'C16 H24 N2 O2'
_chemical_formula_sum 'C16 H24 N2 O2'
_chemical_formula_weight 276.37
_chemical_name_common hydroxy-des-N-methyl-\a-obscurine
_chemical_temperature_decomposition_gt 453
_space_group_crystal_system orthorhombic
_space_group_IT_number 19
_space_group_name_Hall 'P 2ac 2ab'
_space_group_name_H-M_alt 'P 21 21 21'
_atom_sites_solution_hydrogens mixed
_audit_creation_method SHELXL-2018/1
_cell_angle_alpha 90
_cell_angle_beta 90
_cell_angle_gamma 90
_cell_formula_units_Z 4
_cell_length_a 7.3734(2)
_cell_length_b 11.8187(3)
_cell_length_c 15.8275(4)
_cell_measurement_reflns_used 3113
_cell_measurement_temperature 168(1)
_cell_measurement_theta_max 75.3250
_cell_measurement_theta_min 3.7100
_cell_volume 1379.27(6)
_computing_cell_refinement 'CrysAlisPro 1.171.38.41 (Rigaku OD, 2015)'
_computing_data_collection 'CrysAlisPro 1.171.38.41 (Rigaku OD, 2015)'
_computing_data_reduction 'CrysAlisPro 1.171.38.41 (Rigaku OD, 2015)'
_computing_molecular_graphics 'X-SEED (Barbour, 2001)'
_computing_publication_material 'enCIFer (Allen et al., 2004)'
_computing_structure_refinement 'SHELXL-2018/1 (Sheldrick, 2018)'
_computing_structure_solution 'SHELXT 2014/5 (Sheldrick, 2014)'
_diffrn_ambient_temperature 168(1)
_diffrn_detector_area_resol_mean 10.4041
_diffrn_measured_fraction_theta_full 1.000
_diffrn_measured_fraction_theta_max 0.982
_diffrn_measurement_device_type 'SuperNova, Dual, Cu at zero, Atlas'
_diffrn_measurement_method '\w scan'
_diffrn_radiation_type CuK\a
_diffrn_radiation_wavelength 1.54184
_diffrn_reflns_av_R_equivalents 0.0199
_diffrn_reflns_av_unetI/netI 0.0274
_diffrn_reflns_Laue_measured_fraction_full 1.000
_diffrn_reflns_Laue_measured_fraction_max 0.982
_diffrn_reflns_limit_h_max 9
_diffrn_reflns_limit_h_min -8
_diffrn_reflns_limit_k_max 12
_diffrn_reflns_limit_k_min -14
_diffrn_reflns_limit_l_max 19
_diffrn_reflns_limit_l_min -19
_diffrn_reflns_number 4890
_diffrn_reflns_point_group_measured_fraction_full 1.000
_diffrn_reflns_point_group_measured_fraction_max 0.962
_diffrn_reflns_theta_full 67.684
_diffrn_reflns_theta_max 75.461
_diffrn_reflns_theta_min 4.669
_diffrn_source 'micro-focus sealed X-ray tube'
_exptl_absorpt_coefficient_mu 0.698
_exptl_absorpt_correction_T_max 1.00000
_exptl_absorpt_correction_T_min 0.45335
_exptl_absorpt_correction_type multi-scan
_exptl_absorpt_process_details
;
CrysAlisPro 1.171.38.41 (Rigaku Oxford Diffraction, 2015)
Empirical absorption correction using spherical harmonics,
 implemented in SCALE3 ABSPACK scaling algorithm.
;
_exptl_crystal_colour 'light yellow'
_exptl_crystal_density_diffrn 1.331
_exptl_crystal_description block
_exptl_crystal_F_000 600
_exptl_crystal_size_max 0.4
_exptl_crystal_size_mid 0.2
_exptl_crystal_size_min 0.2
_refine_diff_density_max 0.189
_refine_diff_density_min -0.209
_refine_diff_density_rms 0.048
_refine_ls_abs_structure_details
;
 Flack x determined using 1036 quotients [(I+)-(I-)]/[(I+)+(I-)]
 (Parsons, Flack and Wagner, Acta Cryst. B69 (2013) 249-259).
;
_refine_ls_abs_structure_Flack 0.07(13)
_refine_ls_extinction_method none
_refine_ls_goodness_of_fit_ref 1.062
_refine_ls_hydrogen_treatment mixed
_refine_ls_matrix_type full
_refine_ls_number_parameters 191
_refine_ls_number_reflns 2753
_refine_ls_number_restraints 0
_refine_ls_restrained_S_all 1.062
_refine_ls_R_factor_all 0.0365
_refine_ls_R_factor_gt 0.0343
_refine_ls_shift/su_max <0.001
_refine_ls_shift/su_mean <0.001
_refine_ls_structure_factor_coef Fsqd
_refine_ls_weighting_details 'w=1/[\s^2^(Fo^2^)+(0.0520P)^2^+0.1828P] where P=(Fo^2^+2Fc^2^)/3'
_refine_ls_weighting_scheme calc
_refine_ls_wR_factor_gt 0.0878
_refine_ls_wR_factor_ref 0.0901
_reflns_Friedel_coverage 0.687
_reflns_Friedel_fraction_full 1.000
_reflns_Friedel_fraction_max 0.933
_reflns_number_gt 2623
_reflns_number_total 2753
_reflns_threshold_expression 'I > 2\s(I)'
_cod_data_source_file np8b00754_si_002.cif
_cod_data_source_block exp_Compound_10
_cod_depositor_comments
;
The following automatic conversions were performed:

data name '_chemical_melting_point' was changed to
'_chemical_temperature_decomposition_gt' since the value was
specified as 'more than' ('>') a certain temperature. The value
'>453K dec.' was changed to '453' -- it should be numeric and without
a unit designator.

Automatic conversion script
Id: cif_fix_values 6909 2019-04-08 15:41:33Z antanas 
;
_cod_database_code 1552642
_shelx_shelxl_version_number 2018/1
_shelx_space_group_comment
;
The symmetry employed for this shelxl refinement is uniquely defined
by the following loop, which should always be used as a source of
symmetry information in preference to the above space-group names.
They are only intended as comments.
;

loop_
_space_group_symop_operation_xyz
'x, y, z'
'-x+1/2, -y, z+1/2'
'-x, y+1/2, -z+1/2'
'x+1/2, -y+1/2, -z'

loop_
_atom_site_label
_atom_site_type_symbol
_atom_site_fract_x
_atom_site_fract_y
_atom_site_fract_z
_atom_site_U_iso_or_equiv
_atom_site_adp_type
_atom_site_occupancy
_atom_site_site_symmetry_order
_atom_site_calc_flag
_atom_site_refinement_flags_posn
_atom_site_refinement_flags_adp
O1 O 0.5156(2) 0.73118(12) 0.47491(9) 0.0219(3) Uani 1 1 d . .
O12 O 0.8003(2) 0.30448(12) 0.81641(9) 0.0275(4) Uani 1 1 d . .
H12 H 0.864313 0.312169 0.858391 0.041 Uiso 1 1 calc R U
N1 N 0.6735(2) 0.65687(13) 0.58425(10) 0.0170(3) Uani 1 1 d . .
N9 N 0.4368(2) 0.37647(14) 0.77691(11) 0.0187(4) Uani 1 1 d . .
C1 C 0.5267(3) 0.66199(15) 0.53387(12) 0.0168(4) Uani 1 1 d . .
C13 C 0.5973(3) 0.39900(15) 0.72418(12) 0.0152(4) Uani 1 1 d . .
C4 C 0.5653(3) 0.50484(15) 0.67104(11) 0.0146(4) Uani 1 1 d . .
C5 C 0.7037(3) 0.56721(16) 0.64355(12) 0.0162(4) Uani 1 1 d . .
C14 C 0.6200(3) 0.29749(16) 0.66412(12) 0.0175(4) Uani 1 1 d . .
H14A H 0.631982 0.228943 0.697356 0.021 Uiso 1 1 calc R U
H14B H 0.511720 0.290249 0.629730 0.021 Uiso 1 1 calc R U
C2 C 0.3802(3) 0.57573(17) 0.54975(12) 0.0197(4) Uani 1 1 d . .
H2A H 0.397713 0.512355 0.511678 0.024 Uiso 1 1 calc R U
H2B H 0.263453 0.609417 0.536811 0.024 Uiso 1 1 calc R U
C6 C 0.8978(3) 0.55158(17) 0.66923(13) 0.0193(4) Uani 1 1 d . .
H6A H 0.934054 0.614328 0.704946 0.023 Uiso 1 1 calc R U
H6B H 0.973628 0.552833 0.619141 0.023 Uiso 1 1 calc R U
C12 C 0.7718(3) 0.41314(16) 0.77728(12) 0.0176(4) Uani 1 1 d . .
C3 C 0.3767(3) 0.53186(17) 0.64021(12) 0.0187(4) Uani 1 1 d . .
H3A H 0.322628 0.588480 0.676732 0.022 Uiso 1 1 calc R U
H3B H 0.302349 0.464247 0.642966 0.022 Uiso 1 1 calc R U
C15 C 0.7859(3) 0.30890(16) 0.60586(12) 0.0201(4) Uani 1 1 d . .
H15 H 0.761873 0.370039 0.565556 0.024 Uiso 1 1 calc R U
C7 C 0.9298(3) 0.44003(16) 0.71700(13) 0.0194(4) Uani 1 1 d . .
H7 H 1.040549 0.448017 0.750720 0.023 Uiso 1 1 calc R U
C9 C 0.4121(3) 0.45940(18) 0.84471(13) 0.0243(4) Uani 1 1 d . .
H9A H 0.311929 0.435168 0.880085 0.029 Uiso 1 1 calc R U
H9B H 0.378893 0.531425 0.819724 0.029 Uiso 1 1 calc R U
C11 C 0.7449(3) 0.50296(19) 0.84616(13) 0.0238(4) Uani 1 1 d . .
H11A H 0.851916 0.505886 0.881707 0.029 Uiso 1 1 calc R U
H11B H 0.729879 0.576559 0.819949 0.029 Uiso 1 1 calc R U
C8 C 0.9553(3) 0.33986(17) 0.65628(14) 0.0226(4) Uani 1 1 d . .
H8A H 1.052093 0.357980 0.617045 0.027 Uiso 1 1 calc R U
H8B H 0.993190 0.274304 0.688651 0.027 Uiso 1 1 calc R U
C16 C 0.8181(3) 0.19995(19) 0.55580(15) 0.0285(5) Uani 1 1 d . .
H16A H 0.921047 0.209629 0.519378 0.043 Uiso 1 1 calc R U
H16B H 0.712806 0.183177 0.522393 0.043 Uiso 1 1 calc R U
H16C H 0.840653 0.138697 0.594226 0.043 Uiso 1 1 calc R U
C10 C 0.5793(3) 0.47690(19) 0.90053(13) 0.0272(5) Uani 1 1 d . .
H10A H 0.557740 0.539005 0.939317 0.033 Uiso 1 1 calc R U
H10B H 0.601524 0.409163 0.933551 0.033 Uiso 1 1 calc R U
H1 H 0.764(4) 0.701(2) 0.5714(17) 0.030(7) Uiso 1 1 d . .
H9C H 0.450(4) 0.310(3) 0.7976(18) 0.037(8) Uiso 1 1 d . .

loop_
_atom_site_aniso_label
_atom_site_aniso_U_11
_atom_site_aniso_U_22
_atom_site_aniso_U_33
_atom_site_aniso_U_23
_atom_site_aniso_U_13
_atom_site_aniso_U_12
O1 0.0265(8) 0.0205(7) 0.0187(7) 0.0070(5) 0.0030(6) 0.0036(6)
O12 0.0374(9) 0.0193(7) 0.0258(8) 0.0044(6) -0.0099(7) 0.0007(7)
N1 0.0187(8) 0.0126(7) 0.0197(8) 0.0034(6) 0.0018(7) -0.0019(6)
N9 0.0230(9) 0.0140(8) 0.0191(8) 0.0033(6) 0.0048(7) -0.0014(6)
C1 0.0219(9) 0.0132(8) 0.0153(8) -0.0010(7) 0.0032(8) 0.0026(7)
C13 0.0190(9) 0.0117(8) 0.0150(8) 0.0021(7) 0.0013(8) -0.0009(7)
C4 0.0173(9) 0.0117(8) 0.0148(8) 0.0005(7) -0.0010(7) 0.0011(7)
C5 0.0197(9) 0.0118(8) 0.0173(8) 0.0000(7) -0.0014(8) 0.0007(7)
C14 0.0210(9) 0.0127(8) 0.0189(9) -0.0001(7) 0.0002(8) -0.0016(8)
C2 0.0203(9) 0.0184(9) 0.0205(9) 0.0020(7) -0.0043(8) -0.0018(8)
C6 0.0170(9) 0.0169(9) 0.0241(9) 0.0018(7) -0.0010(8) -0.0039(7)
C12 0.0212(10) 0.0133(9) 0.0182(9) 0.0026(7) -0.0027(8) -0.0003(7)
C3 0.0162(9) 0.0188(9) 0.0212(9) 0.0051(7) 0.0003(7) -0.0004(7)
C15 0.0241(10) 0.0147(9) 0.0214(9) -0.0010(7) 0.0025(8) -0.0001(8)
C7 0.0167(9) 0.0179(9) 0.0235(9) 0.0005(8) -0.0045(8) -0.0011(7)
C9 0.0302(11) 0.0214(10) 0.0212(10) 0.0013(8) 0.0063(9) 0.0019(9)
C11 0.0311(11) 0.0200(10) 0.0204(10) -0.0008(8) -0.0052(9) -0.0018(8)
C8 0.0185(10) 0.0196(9) 0.0296(11) 0.0008(8) 0.0012(9) 0.0028(8)
C16 0.0347(12) 0.0224(10) 0.0283(10) -0.0070(8) 0.0087(10) 0.0001(10)
C10 0.0403(13) 0.0244(10) 0.0168(9) -0.0024(8) 0.0016(9) -0.0001(9)

loop_
_atom_type_symbol
_atom_type_description
_atom_type_scat_dispersion_real
_atom_type_scat_dispersion_imag
_atom_type_scat_source
C C 0.0181 0.0091 'International Tables Vol C Tables 4.2.6.8 and 6.1.1.4'
H H 0.0000 0.0000 'International Tables Vol C Tables 4.2.6.8 and 6.1.1.4'
N N 0.0311 0.0180 'International Tables Vol C Tables 4.2.6.8 and 6.1.1.4'
O O 0.0492 0.0322 'International Tables Vol C Tables 4.2.6.8 and 6.1.1.4'

loop_
_geom_angle_atom_site_label_1
_geom_angle_atom_site_label_2
_geom_angle_atom_site_label_3
_geom_angle
C12 O12 H12 109.5
C1 N1 C5 123.11(16)
C1 N1 H1 116.9(18)
C5 N1 H1 118.4(18)
C9 N9 C13 113.21(16)
C9 N9 H9C 110.3(19)
C13 N9 H9C 107(2)
O1 C1 N1 121.80(18)
O1 C1 C2 121.54(18)
N1 C1 C2 116.59(16)
N9 C13 C4 109.66(16)
N9 C13 C14 107.24(15)
C4 C13 C14 108.38(14)
N9 C13 C12 112.36(15)
C4 C13 C12 109.85(15)
C14 C13 C12 109.24(16)
C5 C4 C3 118.92(16)
C5 C4 C13 121.03(18)
C3 C4 C13 119.63(16)
C4 C5 N1 120.29(18)
C4 C5 C6 125.07(17)
N1 C5 C6 114.64(17)
C15 C14 C13 112.85(16)
C15 C14 H14A 109.0
C13 C14 H14A 109.0
C15 C14 H14B 109.0
C13 C14 H14B 109.0
H14A C14 H14B 107.8
C1 C2 C3 113.53(16)
C1 C2 H2A 108.9
C3 C2 H2A 108.9
C1 C2 H2B 108.9
C3 C2 H2B 108.9
H2A C2 H2B 107.7
C5 C6 C7 112.65(16)
C5 C6 H6A 109.1
C7 C6 H6A 109.1
C5 C6 H6B 109.1
C7 C6 H6B 109.1
H6A C6 H6B 107.8
O12 C12 C11 109.27(16)
O12 C12 C7 109.88(16)
C11 C12 C7 113.31(16)
O12 C12 C13 104.99(14)
C11 C12 C13 110.68(16)
C7 C12 C13 108.38(15)
C4 C3 C2 111.15(16)
C4 C3 H3A 109.4
C2 C3 H3A 109.4
C4 C3 H3B 109.4
C2 C3 H3B 109.4
H3A C3 H3B 108.0
C8 C15 C16 110.19(18)
C8 C15 C14 111.00(16)
C16 C15 C14 111.11(16)
C8 C15 H15 108.1
C16 C15 H15 108.1
C14 C15 H15 108.1
C8 C7 C6 111.82(16)
C8 C7 C12 108.74(16)
C6 C7 C12 111.46(16)
C8 C7 H7 108.2
C6 C7 H7 108.2
C12 C7 H7 108.2
N9 C9 C10 114.40(18)
N9 C9 H9A 108.7
C10 C9 H9A 108.7
N9 C9 H9B 108.7
C10 C9 H9B 108.7
H9A C9 H9B 107.6
C10 C11 C12 111.40(18)
C10 C11 H11A 109.3
C12 C11 H11A 109.3
C10 C11 H11B 109.3
C12 C11 H11B 109.3
H11A C11 H11B 108.0
C15 C8 C7 114.30(16)
C15 C8 H8A 108.7
C7 C8 H8A 108.7
C15 C8 H8B 108.7
C7 C8 H8B 108.7
H8A C8 H8B 107.6
C15 C16 H16A 109.5
C15 C16 H16B 109.5
H16A C16 H16B 109.5
C15 C16 H16C 109.5
H16A C16 H16C 109.5
H16B C16 H16C 109.5
C11 C10 C9 110.26(17)
C11 C10 H10A 109.6
C9 C10 H10A 109.6
C11 C10 H10B 109.6
C9 C10 H10B 109.6
H10A C10 H10B 108.1

loop_
_geom_bond_atom_site_label_1
_geom_bond_atom_site_label_2
_geom_bond_distance
O1 C1 1.243(2)
O12 C12 1.441(2)
O12 H12 0.8200
N1 C1 1.346(3)
N1 C5 1.433(2)
N1 H1 0.87(3)
N9 C9 1.465(3)
N9 C13 1.473(2)
N9 H9C 0.85(3)
C1 C2 1.506(3)
C13 C4 1.526(2)
C13 C14 1.540(2)
C13 C12 1.546(3)
C4 C5 1.332(3)
C4 C3 1.508(3)
C5 C6 1.500(3)
C14 C15 1.538(3)
C14 H14A 0.9700
C14 H14B 0.9700
C2 C3 1.523(3)
C2 H2A 0.9700
C2 H2B 0.9700
C6 C7 1.538(3)
C6 H6A 0.9700
C6 H6B 0.9700
C12 C11 1.535(3)
C12 C7 1.539(3)
C3 H3A 0.9700
C3 H3B 0.9700
C15 C8 1.527(3)
C15 C16 1.531(3)
C15 H15 0.9800
C7 C8 1.536(3)
C7 H7 0.9800
C9 C10 1.531(3)
C9 H9A 0.9700
C9 H9B 0.9700
C11 C10 1.525(3)
C11 H11A 0.9700
C11 H11B 0.9700
C8 H8A 0.9700
C8 H8B 0.9700
C16 H16A 0.9600
C16 H16B 0.9600
C16 H16C 0.9600
C10 H10A 0.9700
C10 H10B 0.9700

loop_
_geom_torsion_atom_site_label_1
_geom_torsion_atom_site_label_2
_geom_torsion_atom_site_label_3
_geom_torsion_atom_site_label_4
_geom_torsion
C5 N1 C1 O1 -169.61(17)
C5 N1 C1 C2 7.4(3)
C9 N9 C13 C4 -70.0(2)
C9 N9 C13 C14 172.57(16)
C9 N9 C13 C12 52.5(2)
N9 C13 C4 C5 154.39(17)
C14 C13 C4 C5 -88.9(2)
C12 C13 C4 C5 30.4(2)
N9 C13 C4 C3 -33.1(2)
C14 C13 C4 C3 83.7(2)
C12 C13 C4 C3 -157.02(17)
C3 C4 C5 N1 -1.3(3)
C13 C4 C5 N1 171.29(16)
C3 C4 C5 C6 179.22(18)
C13 C4 C5 C6 -8.2(3)
C1 N1 C5 C4 -21.5(3)
C1 N1 C5 C6 158.07(18)
N9 C13 C14 C15 -179.05(15)
C4 C13 C14 C15 62.6(2)
C12 C13 C14 C15 -57.0(2)
O1 C1 C2 C3 -157.04(18)
N1 C1 C2 C3 25.9(2)
C4 C5 C6 C7 11.9(3)
N1 C5 C6 C7 -167.57(16)
N9 C13 C12 O12 64.41(19)
C4 C13 C12 O12 -173.22(15)
C14 C13 C12 O12 -54.46(19)
N9 C13 C12 C11 -53.4(2)
C4 C13 C12 C11 69.0(2)
C14 C13 C12 C11 -172.26(15)
N9 C13 C12 C7 -178.21(15)
C4 C13 C12 C7 -55.84(19)
C14 C13 C12 C7 62.91(18)
C5 C4 C3 C2 33.2(2)
C13 C4 C3 C2 -139.50(17)
C1 C2 C3 C4 -44.7(2)
C13 C14 C15 C8 49.4(2)
C13 C14 C15 C16 172.41(17)
C5 C6 C7 C8 83.2(2)
C5 C6 C7 C12 -38.7(2)
O12 C12 C7 C8 52.3(2)
C11 C12 C7 C8 174.82(16)
C13 C12 C7 C8 -61.93(19)
O12 C12 C7 C6 175.99(15)
C11 C12 C7 C6 -61.5(2)
C13 C12 C7 C6 61.79(19)
C13 N9 C9 C10 -52.7(2)
O12 C12 C11 C10 -61.0(2)
C7 C12 C11 C10 176.13(17)
C13 C12 C11 C10 54.1(2)
C16 C15 C8 C7 -173.05(17)
C14 C15 C8 C7 -49.5(2)
C6 C7 C8 C15 -67.0(2)
C12 C7 C8 C15 56.5(2)
C12 C11 C10 C9 -53.0(2)
N9 C9 C10 C11 52.4(2)
